data_4332445
loop_
_publ_author_name
'Amo-Ochoa, Pilar'
'Rodr\'iguez-Tapiador, M Isabel'
'Castillo, Oscar'
'Olea, David'
'Guijarro, Alejandro'
'Alexandre, Simone S.'
'G\'omez-Herrero, Julio'
'Zamora, F\'elix'

_publ_contact_author
;
 Universidad Autonoma de Madrid. Departamento de Quimica Inorganica. 
 Facultad de Ciencias, Ctra. de Colmenar Viejo, Km 15,
 E-28049 Madrid, Spain
;
_publ_section_title
;
 Assembling of Dimeric Entities of Cd(II) with 6-Mercaptopurine to Afford
 One-Dimensional Coordination Polymers:&#x00A0; Synthesis and Scanning
 Probe Microscopy Characterization
;
_journal_issue 19
_journal_name_full 'Inorganic Chemistry'
_journal_page_first 7642
_journal_page_last 7650
_journal_paper_doi 10.1021/ic060384f
_journal_volume 45
_journal_year 2006
_chemical_formula_iupac '[Cd2(C5H2N4S)4(NO3)2](NO3)2'
_chemical_formula_moiety 'C20 H16 Cd2 N18 O6 S4, 2(N1 O3)'
_chemical_formula_sum 'C20 H16 Cd2 N20 O12 S4'
_chemical_formula_weight 1081.63
_chemical_name_systematic
;
 ?
;
_space_group_IT_number 14
_symmetry_cell_setting monoclinic
_symmetry_space_group_name_Hall '-P 2yn'
_symmetry_space_group_name_H-M 'P 1 21/n 1'
_atom_sites_solution_hydrogens difmap
_atom_sites_solution_primary direct
_atom_sites_solution_secondary difmap
_audit_creation_method SHELXL-97
_cell_angle_alpha 90.00
_cell_angle_beta 94.024(1)
_cell_angle_gamma 90.00
_cell_formula_units_Z 2
_cell_length_a 7.1777(1)
_cell_length_b 10.3363(1)
_cell_length_c 22.9074(3)
_cell_measurement_temperature 100(2)
_cell_volume 1695.33(4)
_computing_cell_refinement 'Bruker SMART'
_computing_data_collection 'Bruker SMART'
_computing_data_reduction 'Bruker SAINT'
_computing_molecular_graphics 'Ortep-3 (Farrugia, 1997)'
_computing_publication_material 'WinGX (Farrugia, 1999)'
_computing_structure_refinement 'SHELXL-97 (Sheldrick, 1997)'
_computing_structure_solution 'Sir92 (Altamore et al., 1993)'
_diffrn_ambient_temperature 100(2)
_diffrn_measured_fraction_theta_full 0.966
_diffrn_measured_fraction_theta_max 0.966
_diffrn_measurement_device_type 'CCD area detector'
_diffrn_measurement_method 'phi and omega scans'
_diffrn_radiation_monochromator graphite
_diffrn_radiation_source 'fine-focus sealed tube'
_diffrn_radiation_type CuK\a
_diffrn_radiation_wavelength 1.54178
_diffrn_reflns_av_R_equivalents 0.0341
_diffrn_reflns_av_sigmaI/netI 0.0289
_diffrn_reflns_limit_h_max 8
_diffrn_reflns_limit_h_min -8
_diffrn_reflns_limit_k_max 12
_diffrn_reflns_limit_k_min -12
_diffrn_reflns_limit_l_max 27
_diffrn_reflns_limit_l_min -27
_diffrn_reflns_number 10585
_diffrn_reflns_theta_full 69.98
_diffrn_reflns_theta_max 69.98
_diffrn_reflns_theta_min 3.87
_exptl_absorpt_coefficient_mu 13.189
_exptl_absorpt_correction_T_max 0.583
_exptl_absorpt_correction_T_min 0.355
_exptl_absorpt_correction_type empirical
_exptl_absorpt_process_details 'SADABS v2.03'
_exptl_crystal_colour colourless
_exptl_crystal_density_diffrn 2.119
_exptl_crystal_density_method 'not measured'
_exptl_crystal_description prismatic
_exptl_crystal_F_000 1064
_exptl_crystal_size_max 0.10
_exptl_crystal_size_mid 0.07
_exptl_crystal_size_min 0.04
_refine_diff_density_max 0.484
_refine_diff_density_min -0.316
_refine_diff_density_rms 0.065
_refine_ls_extinction_method none
_refine_ls_goodness_of_fit_ref 1.023
_refine_ls_hydrogen_treatment refall
_refine_ls_matrix_type full
_refine_ls_number_parameters 294
_refine_ls_number_reflns 3111
_refine_ls_number_restraints 0
_refine_ls_restrained_S_all 1.023
_refine_ls_R_factor_all 0.0266
_refine_ls_R_factor_gt 0.0243
_refine_ls_shift/su_max 0.001
_refine_ls_shift/su_mean 0.000
_refine_ls_structure_factor_coef Fsqd
_refine_ls_weighting_details 'calc w=1/[\s^2^(Fo^2^)+(0.0367P)^2^+0.4993P] where P=(Fo^2^+2Fc^2^)/3'
_refine_ls_weighting_scheme calc
_refine_ls_wR_factor_gt 0.0624
_refine_ls_wR_factor_ref 0.0638
_reflns_number_gt 2873
_reflns_number_total 3111
_reflns_threshold_expression >2sigma(I)
_cod_data_source_file ic060384fsup1.cif
_cod_data_source_block Compound1
_cod_original_sg_symbol_H-M 'P 21/n'
_cod_database_code 4332445

loop_
_symmetry_equiv_pos_as_xyz
'x, y, z'
'-x+1/2, y+1/2, -z+1/2'
'-x, -y, -z'
'x-1/2, -y-1/2, z-1/2'

loop_
_atom_site_label
_atom_site_type_symbol
_atom_site_fract_x
_atom_site_fract_y
_atom_site_fract_z
_atom_site_U_iso_or_equiv
_atom_site_adp_type
_atom_site_occupancy
_atom_site_symmetry_multiplicity
_atom_site_calc_flag
Cd1 Cd 0.49153(3) 0.547932(17) 0.091229(8) 0.03647(8) Uani 1 1 d
N1A N 0.4821(3) 0.8537(2) -0.05737(10) 0.0362(5) Uani 1 1 d
H1A H 0.383(5) 0.865(3) -0.0791(15) 0.050(10) Uiso 1 1 d
C2A C 0.6167(4) 0.9439(3) -0.06403(13) 0.0404(6) Uani 1 1 d
H2A H 0.593(4) 1.003(3) -0.0952(13) 0.038(7) Uiso 1 1 d
N3A N 0.7757(3) 0.9519(2) -0.03254(11) 0.0400(5) Uani 1 1 d
C4A C 0.7939(4) 0.8594(2) 0.00910(11) 0.0343(5) Uani 1 1 d
C5A C 0.6621(3) 0.7646(2) 0.01871(11) 0.0313(5) Uani 1 1 d
C6A C 0.4968(4) 0.7576(2) -0.01668(11) 0.0323(5) Uani 1 1 d
S6A S 0.33127(9) 0.64058(6) -0.01254(3) 0.03709(15) Uani 1 1 d
N7A N 0.7258(3) 0.6860(2) 0.06458(10) 0.0358(5) Uani 1 1 d
C8A C 0.8909(4) 0.7332(3) 0.08154(13) 0.0426(6) Uani 1 1 d
H8A H 0.963(5) 0.699(3) 0.1116(15) 0.047(9) Uiso 1 1 d
N9A N 0.9380(3) 0.8365(2) 0.04910(11) 0.0421(5) Uani 1 1 d
H9A H 1.043(5) 0.880(4) 0.0527(17) 0.065(11) Uiso 1 1 d
N1B N 0.2243(3) 0.2075(2) 0.18489(10) 0.0352(5) Uani 1 1 d
H1B H 0.123(5) 0.186(3) 0.1760(15) 0.050(10) Uiso 1 1 d
C2B C 0.3076(4) 0.1358(3) 0.22911(13) 0.0384(6) Uani 1 1 d
H2B H 0.231(4) 0.074(3) 0.2425(13) 0.036(8) Uiso 1 1 d
N3B N 0.4770(3) 0.1521(2) 0.25249(10) 0.0390(5) Uani 1 1 d
C4B C 0.5668(4) 0.2491(2) 0.22675(11) 0.0335(5) Uani 1 1 d
C5B C 0.4914(3) 0.3272(2) 0.18168(11) 0.0307(5) Uani 1 1 d
C6B C 0.3075(3) 0.3104(2) 0.15947(11) 0.0314(5) Uani 1 1 d
S6B S 0.19637(9) 0.40361(7) 0.10703(3) 0.03906(16) Uani 1 1 d
N7B N 0.6229(3) 0.4155(2) 0.16564(10) 0.0345(5) Uani 1 1 d
C8B C 0.7715(4) 0.3903(3) 0.20060(12) 0.0381(6) Uani 1 1 d
H8B H 0.882(5) 0.433(3) 0.2004(15) 0.044(9) Uiso 1 1 d
N9B N 0.7453(3) 0.2902(2) 0.23773(10) 0.0378(5) Uani 1 1 d
H9B H 0.833(5) 0.261(3) 0.2640(16) 0.053(10) Uiso 1 1 d
N1 N 0.3799(3) 0.7759(2) 0.16402(10) 0.0367(5) Uani 1 1 d
O1 O 0.4898(3) 0.68321(18) 0.17822(9) 0.0450(5) Uani 1 1 d
O2 O 0.3043(3) 0.7757(2) 0.11362(10) 0.0593(6) Uani 1 1 d
O3 O 0.3563(3) 0.8614(2) 0.19989(11) 0.0592(6) Uani 1 1 d
N2 N 0.8346(3) 0.0241(2) 0.15593(12) 0.0427(6) Uani 1 1 d
O4 O 0.8520(3) 0.12897(19) 0.12861(10) 0.0513(5) Uani 1 1 d
O5 O 0.9537(4) -0.0063(3) 0.19325(16) 0.0966(12) Uani 1 1 d
O6 O 0.6967(3) -0.0446(2) 0.14434(12) 0.0645(7) Uani 1 1 d

loop_
_atom_site_aniso_label
_atom_site_aniso_U_11
_atom_site_aniso_U_22
_atom_site_aniso_U_33
_atom_site_aniso_U_23
_atom_site_aniso_U_13
_atom_site_aniso_U_12
Cd1 0.03992(13) 0.03387(12) 0.03524(12) 0.00519(7) -0.00015(9) -0.00931(7)
N1A 0.0365(12) 0.0338(11) 0.0377(11) 0.0038(10) -0.0017(10) -0.0021(9)
C2A 0.0457(16) 0.0337(14) 0.0417(15) 0.0069(12) 0.0017(13) -0.0055(11)
N3A 0.0413(13) 0.0341(12) 0.0449(13) 0.0036(10) 0.0040(11) -0.0079(9)
C4A 0.0313(13) 0.0343(13) 0.0373(13) -0.0004(11) 0.0025(11) -0.0046(10)
C5A 0.0312(12) 0.0304(12) 0.0326(12) 0.0003(10) 0.0032(11) -0.0045(10)
C6A 0.0337(13) 0.0304(12) 0.0330(12) -0.0021(10) 0.0027(11) -0.0017(10)
S6A 0.0336(3) 0.0361(3) 0.0410(3) 0.0027(3) -0.0017(3) -0.0085(2)
N7A 0.0319(11) 0.0356(11) 0.0393(11) 0.0041(10) -0.0015(10) -0.0069(9)
C8A 0.0355(14) 0.0464(16) 0.0447(15) 0.0064(13) -0.0059(13) -0.0060(12)
N9A 0.0312(12) 0.0441(13) 0.0507(13) 0.0023(11) -0.0005(11) -0.0101(10)
N1B 0.0301(11) 0.0335(11) 0.0423(12) 0.0001(10) 0.0038(10) -0.0042(9)
C2B 0.0415(15) 0.0286(12) 0.0458(15) 0.0042(12) 0.0080(13) 0.0000(11)
N3B 0.0436(13) 0.0325(11) 0.0411(12) 0.0058(10) 0.0039(11) 0.0028(9)
C4B 0.0350(13) 0.0310(12) 0.0342(12) -0.0035(11) 0.0003(11) 0.0024(10)
C5B 0.0314(12) 0.0275(12) 0.0329(12) -0.0022(10) 0.0010(10) -0.0015(9)
C6B 0.0312(12) 0.0290(12) 0.0342(12) -0.0024(10) 0.0047(11) -0.0013(10)
S6B 0.0316(3) 0.0429(4) 0.0420(3) 0.0089(3) -0.0025(3) -0.0035(3)
N7B 0.0337(11) 0.0308(10) 0.0389(11) -0.0001(9) 0.0011(10) -0.0054(9)
C8B 0.0335(14) 0.0381(14) 0.0424(14) -0.0041(12) 0.0004(12) -0.0055(11)
N9B 0.0331(12) 0.0403(12) 0.0389(11) -0.0010(10) -0.0057(10) 0.0006(10)
N1 0.0339(11) 0.0342(11) 0.0418(12) 0.0038(10) 0.0004(10) -0.0040(9)
O1 0.0475(11) 0.0362(10) 0.0501(11) 0.0000(9) -0.0048(9) 0.0050(8)
O2 0.0538(13) 0.0704(15) 0.0507(12) 0.0115(11) -0.0175(11) -0.0089(11)
O3 0.0654(14) 0.0422(12) 0.0705(15) -0.0155(11) 0.0083(12) 0.0058(10)
N2 0.0348(12) 0.0437(13) 0.0493(14) 0.0040(11) 0.0006(11) -0.0039(10)
O4 0.0527(12) 0.0416(11) 0.0584(13) 0.0108(10) -0.0043(11) -0.0092(9)
O5 0.0558(16) 0.100(2) 0.127(3) 0.064(2) -0.0443(18) -0.0271(15)
O6 0.0478(13) 0.0627(15) 0.0804(17) 0.0153(12) -0.0149(13) -0.0222(10)

loop_
_atom_type_symbol
_atom_type_description
_atom_type_scat_dispersion_real
_atom_type_scat_dispersion_imag
_atom_type_scat_source
C C 0.0181 0.0091 'International Tables Vol C Tables 4.2.6.8 and 6.1.1.4'
H H 0.0000 0.0000 'International Tables Vol C Tables 4.2.6.8 and 6.1.1.4'
N N 0.0311 0.0180 'International Tables Vol C Tables 4.2.6.8 and 6.1.1.4'
O O 0.0492 0.0322 'International Tables Vol C Tables 4.2.6.8 and 6.1.1.4'
S S 0.3331 0.5567 'International Tables Vol C Tables 4.2.6.8 and 6.1.1.4'
Cd Cd 0.1185 4.6533 'International Tables Vol C Tables 4.2.6.8 and 6.1.1.4'

loop_
_geom_angle_atom_site_label_1
_geom_angle_atom_site_label_2
_geom_angle_atom_site_label_3
_geom_angle
_geom_angle_site_symmetry_3
N7A Cd1 N7B 106.86(7) .
N7A Cd1 O1 84.69(7) .
N7B Cd1 O1 76.35(7) .
N7A Cd1 S6B 171.29(6) .
N7B Cd1 S6B 81.67(5) .
O1 Cd1 S6B 99.34(5) .
N7A Cd1 S6A 79.90(5) .
N7B Cd1 S6A 164.26(6) .
O1 Cd1 S6A 118.91(5) .
S6B Cd1 S6A 91.40(2) .
N7A Cd1 S6A 84.01(6) 3_665
N7B Cd1 S6A 83.75(6) 3_665
O1 Cd1 S6A 153.13(5) 3_665
S6B Cd1 S6A 95.38(2) 3_665
S6A Cd1 S6A 82.85(2) 3_665
C2A N1A C6A 123.8(2) .
C2A N1A H1A 114(2) .
C6A N1A H1A 122(2) .
N3A C2A N1A 125.5(3) .
N3A C2A H2A 118.5(19) .
N1A C2A H2A 115.9(19) .
C2A N3A C4A 112.4(2) .
N3A C4A N9A 129.3(2) .
N3A C4A C5A 125.3(2) .
N9A C4A C5A 105.4(2) .
N7A C5A C4A 110.1(2) .
N7A C5A C6A 129.5(2) .
C4A C5A C6A 120.4(2) .
N1A C6A C5A 112.5(2) .
N1A C6A S6A 122.4(2) .
C5A C6A S6A 125.0(2) .
C6A S6A Cd1 92.56(9) .
C6A S6A Cd1 95.82(9) 3_665
Cd1 S6A Cd1 97.15(2) 3_665
C8A N7A C5A 104.5(2) .
C8A N7A Cd1 143.67(19) .
C5A N7A Cd1 110.79(16) .
N7A C8A N9A 112.6(3) .
N7A C8A H8A 122(2) .
N9A C8A H8A 125(2) .
C4A N9A C8A 107.5(2) .
C4A N9A H9A 126(3) .
C8A N9A H9A 127(3) .
C2B N1B C6B 123.9(2) .
C2B N1B H1B 113(3) .
C6B N1B H1B 123(3) .
N3B C2B N1B 125.8(3) .
N3B C2B H2B 121(2) .
N1B C2B H2B 113(2) .
C2B N3B C4B 112.1(2) .
N3B C4B N9B 128.7(2) .
N3B C4B C5B 125.6(2) .
N9B C4B C5B 105.6(2) .
N7B C5B C4B 110.1(2) .
N7B C5B C6B 129.3(2) .
C4B C5B C6B 120.6(2) .
N1B C6B C5B 111.9(2) .
N1B C6B S6B 123.0(2) .
C5B C6B S6B 125.11(19) .
C6B S6B Cd1 94.37(9) .
C8B N7B C5B 104.4(2) .
C8B N7B Cd1 146.15(18) .
C5B N7B Cd1 109.47(16) .
N7B C8B N9B 112.9(2) .
N7B C8B H8B 125(2) .
N9B C8B H8B 122(2) .
C4B N9B C8B 107.0(2) .
C4B N9B H9B 129(2) .
C8B N9B H9B 124(2) .
O3 N1 O2 123.5(3) .
O3 N1 O1 119.0(2) .
O2 N1 O1 117.4(2) .
N1 O1 Cd1 105.22(16) .
O5 N2 O6 121.4(3) .
O5 N2 O4 119.0(3) .
O6 N2 O4 119.6(3) .

loop_
_geom_bond_atom_site_label_1
_geom_bond_atom_site_label_2
_geom_bond_distance
_geom_bond_site_symmetry_2
Cd1 N7A 2.319(2) .
Cd1 N7B 2.333(2) .
Cd1 O1 2.435(2) .
Cd1 S6B 2.6367(7) .
Cd1 S6A 2.7399(7) .
Cd1 S6A 2.9975(7) 3_665
N1A C2A 1.359(3) .
N1A C6A 1.361(3) .
N1A H1A 0.85(4) .
C2A N3A 1.309(4) .
C2A H2A 0.94(3) .
N3A C4A 1.350(3) .
C4A N9A 1.354(4) .
C4A C5A 1.390(3) .
C5A N7A 1.381(3) .
C5A C6A 1.391(4) .
C6A S6A 1.703(3) .
S6A Cd1 2.9975(7) 3_665
N7A C8A 1.315(4) .
C8A N9A 1.357(4) .
C8A H8A 0.90(3) .
N9A H9A 0.87(4) .
N1B C2B 1.359(4) .
N1B C6B 1.370(3) .
N1B H1B 0.77(4) .
C2B N3B 1.305(4) .
C2B H2B 0.91(3) .
N3B C4B 1.350(3) .
C4B N9B 1.357(3) .
C4B C5B 1.390(4) .
C5B N7B 1.381(3) .
C5B C6B 1.391(4) .
C6B S6B 1.695(3) .
N7B C8B 1.314(4) .
C8B N9B 1.361(4) .
C8B H8B 0.91(3) .
N9B H9B 0.89(4) .
N1 O3 1.227(3) .
N1 O2 1.241(3) .
N1 O1 1.269(3) .
N2 O5 1.207(4) .
N2 O6 1.232(3) .
N2 O4 1.262(3) .

loop_
_geom_hbond_atom_site_label_D
_geom_hbond_atom_site_label_H
_geom_hbond_atom_site_label_A
_geom_hbond_distance_DH
_geom_hbond_distance_HA
_geom_hbond_distance_DA
_geom_hbond_angle_DHA
_geom_hbond_site_symmetry_A
N9A H9A N3A 0.87(4) 2.24(4) 3.043(3) 153(3) 3_775
N9B H9B O1 0.89(4) 1.95(4) 2.834(3) 175(3) 2_645
N1B H1B O4 0.77(4) 2.24(4) 2.996(3) 166(3) 1_455
N1A H1A O4 0.85(4) 1.97(4) 2.810(3) 173(3) 3_665

loop_
_geom_torsion_atom_site_label_1
_geom_torsion_atom_site_label_2
_geom_torsion_atom_site_label_3
_geom_torsion_atom_site_label_4
_geom_torsion
_geom_torsion_site_symmetry_1
_geom_torsion_site_symmetry_4
C6A N1A C2A N3A -0.7(5) . .
N1A C2A N3A C4A -0.5(4) . .
C2A N3A C4A N9A 179.3(3) . .
C2A N3A C4A C5A 0.2(4) . .
N3A C4A C5A N7A 179.9(2) . .
N9A C4A C5A N7A 0.6(3) . .
N3A C4A C5A C6A 1.4(4) . .
N9A C4A C5A C6A -177.9(2) . .
C2A N1A C6A C5A 2.1(4) . .
C2A N1A C6A S6A -176.0(2) . .
N7A C5A C6A N1A 179.5(3) . .
C4A C5A C6A N1A -2.3(4) . .
N7A C5A C6A S6A -2.6(4) . .
C4A C5A C6A S6A 175.6(2) . .
N1A C6A S6A Cd1 -170.9(2) . .
C5A C6A S6A Cd1 11.3(2) . .
N1A C6A S6A Cd1 91.6(2) . 3_665
C5A C6A S6A Cd1 -86.2(2) . 3_665
N7A Cd1 S6A C6A -11.04(10) . .
N7B Cd1 S6A C6A -128.0(2) . .
O1 Cd1 S6A C6A 67.09(10) . .
S6B Cd1 S6A C6A 168.56(9) . .
S6A Cd1 S6A C6A -96.19(9) 3_665 .
N7A Cd1 S6A Cd1 85.15(6) . 3_665
N7B Cd1 S6A Cd1 -31.8(2) . 3_665
O1 Cd1 S6A Cd1 163.28(6) . 3_665
S6B Cd1 S6A Cd1 -95.24(2) . 3_665
S6A Cd1 S6A Cd1 0.0 3_665 3_665
C4A C5A N7A C8A 0.0(3) . .
C6A C5A N7A C8A 178.3(3) . .
C4A C5A N7A Cd1 171.02(17) . .
C6A C5A N7A Cd1 -10.6(3) . .
N7B Cd1 N7A C8A -17.3(4) . .
O1 Cd1 N7A C8A 56.7(3) . .
S6A Cd1 N7A C8A 177.3(3) . .
S6A Cd1 N7A C8A -98.9(3) 3_665 .
N7B Cd1 N7A C5A 177.40(16) . .
O1 Cd1 N7A C5A -108.61(17) . .
S6A Cd1 N7A C5A 12.03(16) . .
S6A Cd1 N7A C5A 95.80(17) 3_665 .
C5A N7A C8A N9A -0.6(3) . .
Cd1 N7A C8A N9A -166.4(2) . .
N3A C4A N9A C8A 179.8(3) . .
C5A C4A N9A C8A -0.9(3) . .
N7A C8A N9A C4A 1.0(4) . .
C6B N1B C2B N3B -1.7(4) . .
N1B C2B N3B C4B -1.3(4) . .
C2B N3B C4B N9B -177.2(3) . .
C2B N3B C4B C5B 1.7(4) . .
N3B C4B C5B N7B -179.4(2) . .
N9B C4B C5B N7B -0.3(3) . .
N3B C4B C5B C6B 0.8(4) . .
N9B C4B C5B C6B 179.9(2) . .
C2B N1B C6B C5B 4.0(4) . .
C2B N1B C6B S6B -176.4(2) . .
N7B C5B C6B N1B 176.8(2) . .
C4B C5B C6B N1B -3.5(3) . .
N7B C5B C6B S6B -2.8(4) . .
C4B C5B C6B S6B 176.9(2) . .
N1B C6B S6B Cd1 -177.0(2) . .
C5B C6B S6B Cd1 2.6(2) . .
N7B Cd1 S6B C6B -1.49(10) . .
O1 Cd1 S6B C6B -76.08(10) . .
S6A Cd1 S6B C6B 164.32(9) . .
S6A Cd1 S6B C6B 81.37(9) 3_665 .
C4B C5B N7B C8B -0.3(3) . .
C6B C5B N7B C8B 179.4(3) . .
C4B C5B N7B Cd1 -178.93(16) . .
C6B C5B N7B Cd1 0.8(3) . .
N7A Cd1 N7B C8B 4.9(4) . .
O1 Cd1 N7B C8B -75.1(3) . .
S6B Cd1 N7B C8B -176.9(3) . .
S6A Cd1 N7B C8B 118.5(3) . .
S6A Cd1 N7B C8B 86.7(3) 3_665 .
N7A Cd1 N7B C5B -177.51(16) . .
O1 Cd1 N7B C5B 102.45(17) . .
S6B Cd1 N7B C5B 0.66(15) . .
S6A Cd1 N7B C5B -64.0(3) . .
S6A Cd1 N7B C5B -95.73(16) 3_665 .
C5B N7B C8B N9B 0.9(3) . .
Cd1 N7B C8B N9B 178.5(2) . .
N3B C4B N9B C8B 179.9(3) . .
C5B C4B N9B C8B 0.8(3) . .
N7B C8B N9B C4B -1.1(3) . .
O3 N1 O1 Cd1 -178.3(2) . .
O2 N1 O1 Cd1 0.4(3) . .
N7A Cd1 O1 N1 86.52(16) . .
N7B Cd1 O1 N1 -164.68(17) . .
S6B Cd1 O1 N1 -85.69(15) . .
S6A Cd1 O1 N1 11.15(17) . .
S6A Cd1 O1 N1 151.97(12) 3_665 .
